data_4303264
loop_
_publ_author_name
'Bijan Nekoueishahraki'
'Herbert W. Roesky'
'Gerald Schwab'
'Daniel Stern'
'Dietmar Stalke'

_publ_contact_author 'Prof. Dr. Dietmar Stalke'
_publ_contact_author_email dstalke@chemie.uni-goettingen.de
_publ_section_title
;
Synthesis and Structural Characterization of Aluminum Iminophosphonamide
Complexes
;
_journal_name_full 'Inorganic Chemistry'
_journal_page_first 9174
_journal_page_last 9179
_journal_paper_doi 10.1021/ic9011179
_journal_volume 48
_journal_year 2009
_chemical_formula_sum 'C18 H28 Al Cl2 N2 P Si2'
_chemical_formula_weight 457.45
_chemical_name_common BN05
_chemical_name_systematic
; 
 ? 
;
_space_group_IT_number 2
_symmetry_cell_setting triclinic
_symmetry_space_group_name_Hall '-P 1'
_symmetry_space_group_name_H-M 'P -1'
_atom_sites_solution_hydrogens geom
_atom_sites_solution_primary direct
_atom_sites_solution_secondary difmap
_audit_creation_method SHELXL-97
_cell_angle_alpha 81.2820(10)
_cell_angle_beta 89.0870(10)
_cell_angle_gamma 61.8080(10)
_cell_formula_units_Z 4
_cell_length_a 9.8445(7)
_cell_length_b 10.1246(7)
_cell_length_c 28.090(2)
_cell_measurement_reflns_used 15458
_cell_measurement_temperature 100(2)
_cell_measurement_theta_max 27.66
_cell_measurement_theta_min 2.53
_cell_volume 2434.1(3)
_computing_cell_refinement 'SAINT V7.23A'
_computing_data_collection 'APEX2 v2.1-0'
_computing_data_reduction 'SAINT V7.23A'
_computing_molecular_graphics 'XP in SHELXTL ver. 6.12'
_computing_publication_material 'XP in SHELXTL ver. 6.12'
_computing_structure_refinement 'SHELXL in SHELXTL ver. 6.12'
_computing_structure_solution 'SHELXS in SHELXTL ver. 6.12'
_diffrn_ambient_temperature 100(2)
_diffrn_measured_fraction_theta_full 0.992
_diffrn_measured_fraction_theta_max 0.992
_diffrn_measurement_device_type 'Bruker Smart Apex II with D8-Goniometer'
_diffrn_measurement_method 'omega scans'
_diffrn_radiation_monochromator graphite
_diffrn_radiation_source 'fine-focus sealed tube'
_diffrn_radiation_type MoK\a
_diffrn_radiation_wavelength 0.71073
_diffrn_reflns_av_R_equivalents 0.0342
_diffrn_reflns_av_sigmaI/netI 0.0257
_diffrn_reflns_limit_h_max 12
_diffrn_reflns_limit_h_min -12
_diffrn_reflns_limit_k_max 12
_diffrn_reflns_limit_k_min -12
_diffrn_reflns_limit_l_max 35
_diffrn_reflns_limit_l_min 0
_diffrn_reflns_number 53683
_diffrn_reflns_theta_full 26.36
_diffrn_reflns_theta_max 26.36
_diffrn_reflns_theta_min 2.68
_exptl_absorpt_coefficient_mu 0.473
_exptl_absorpt_correction_T_max 0.931
_exptl_absorpt_correction_T_min 0.846
_exptl_absorpt_correction_type empirical
_exptl_absorpt_process_details SADABS-2004/1
_exptl_crystal_colour colourless
_exptl_crystal_density_diffrn 1.248
_exptl_crystal_density_method 'not measured'
_exptl_crystal_description block
_exptl_crystal_F_000 960
_exptl_crystal_size_max 0.2
_exptl_crystal_size_mid 0.2
_exptl_crystal_size_min 0.15
_refine_diff_density_max 0.660
_refine_diff_density_min -0.326
_refine_diff_density_rms 0.053
_refine_ls_extinction_method none
_refine_ls_goodness_of_fit_ref 1.057
_refine_ls_hydrogen_treatment constr
_refine_ls_matrix_type full
_refine_ls_number_parameters 481
_refine_ls_number_reflns 9866
_refine_ls_number_restraints 0
_refine_ls_restrained_S_all 1.057
_refine_ls_R_factor_all 0.0465
_refine_ls_R_factor_gt 0.0341
_refine_ls_shift/su_max 0.001
_refine_ls_shift/su_mean 0.000
_refine_ls_structure_factor_coef Fsqd
_refine_ls_weighting_details 'calc w=1/[\s^2^(Fo^2^)+(0.0252P)^2^+2.0663P] where P=(Fo^2^+2Fc^2^)/3'
_refine_ls_weighting_scheme calc
_refine_ls_wR_factor_gt 0.0722
_refine_ls_wR_factor_ref 0.0771
_reflns_number_gt 8143
_reflns_number_total 9866
_reflns_threshold_expression >2sigma(I)
_cod_data_source_file ic9011179_si_001.cif
_cod_data_source_block BN05
_cod_original_cell_volume 2434.2(3)
_cod_database_code 4303264

loop_
_symmetry_equiv_pos_as_xyz
'x, y, z'
'-x, -y, -z'

loop_
_atom_site_label
_atom_site_type_symbol
_atom_site_fract_x
_atom_site_fract_y
_atom_site_fract_z
_atom_site_U_iso_or_equiv
_atom_site_adp_type
_atom_site_occupancy
_atom_site_symmetry_multiplicity
_atom_site_calc_flag
_atom_site_refinement_flags
_atom_site_disorder_assembly
_atom_site_disorder_group
Al1 Al 0.99461(7) 0.40723(7) 0.36412(2) 0.01929(13) Uani 1 1 d . . .
Al2 Al 0.57130(7) 0.83977(7) 0.11648(2) 0.02292(13) Uani 1 1 d . . .
C1 C 0.5755(2) 0.4866(2) 0.35799(7) 0.0197(4) Uani 1 1 d . . .
C2 C 0.5622(2) 0.5622(2) 0.31081(7) 0.0240(4) Uani 1 1 d . . .
H2A H 0.6524 0.5447 0.2941 0.029 Uiso 1 1 calc R . .
C3 C 0.4177(3) 0.6623(2) 0.28841(8) 0.0282(5) Uani 1 1 d . . .
H3A H 0.4088 0.7135 0.2564 0.034 Uiso 1 1 calc R . .
C4 C 0.2862(3) 0.6876(2) 0.31278(8) 0.0306(5) Uani 1 1 d . . .
H4A H 0.1872 0.7548 0.2972 0.037 Uiso 1 1 calc R . .
C5 C 0.2983(2) 0.6154(3) 0.35980(8) 0.0298(5) Uani 1 1 d . . .
H5A H 0.2076 0.6345 0.3764 0.036 Uiso 1 1 calc R . .
C6 C 0.4422(2) 0.5155(2) 0.38270(8) 0.0247(4) Uani 1 1 d . . .
H6A H 0.4503 0.4668 0.4150 0.030 Uiso 1 1 calc R . .
C7 C 0.7520(2) 0.2453(2) 0.43734(7) 0.0214(4) Uani 1 1 d . . .
C8 C 0.8322(3) 0.2199(2) 0.48107(8) 0.0309(5) Uani 1 1 d . . .
H8A H 0.8916 0.2700 0.4842 0.037 Uiso 1 1 calc R . .
C9 C 0.8254(3) 0.1210(3) 0.52018(9) 0.0432(6) Uani 1 1 d . . .
H9A H 0.8793 0.1048 0.5500 0.052 Uiso 1 1 calc R . .
C10 C 0.7407(3) 0.0462(3) 0.51580(9) 0.0436(7) Uani 1 1 d . . .
H10A H 0.7362 -0.0208 0.5426 0.052 Uiso 1 1 calc R . .
C11 C 0.6628(3) 0.0691(3) 0.47250(9) 0.0374(6) Uani 1 1 d . . .
H11A H 0.6060 0.0164 0.4695 0.045 Uiso 1 1 calc R . .
C12 C 0.6668(3) 0.1686(2) 0.43321(8) 0.0278(5) Uani 1 1 d . . .
H12A H 0.6118 0.1845 0.4036 0.033 Uiso 1 1 calc R . .
C13 C 0.6009(3) 0.8056(2) 0.38832(9) 0.0349(5) Uani 1 1 d . . .
H13A H 0.5137 0.7879 0.3820 0.052 Uiso 1 1 calc R . .
H13B H 0.6486 0.8157 0.3580 0.052 Uiso 1 1 calc R . .
H13C H 0.5640 0.8991 0.4021 0.052 Uiso 1 1 calc R . .
C14 C 0.6527(3) 0.6107(3) 0.48723(8) 0.0321(5) Uani 1 1 d . . .
H14A H 0.7282 0.5209 0.5090 0.048 Uiso 1 1 calc R . .
H14B H 0.5662 0.5948 0.4785 0.048 Uiso 1 1 calc R . .
H14C H 0.6145 0.6997 0.5035 0.048 Uiso 1 1 calc R . .
C15 C 0.9085(3) 0.6800(3) 0.44575(9) 0.0318(5) Uani 1 1 d . . .
H15A H 0.9914 0.5889 0.4650 0.048 Uiso 1 1 calc R . .
H15B H 0.8711 0.7644 0.4641 0.048 Uiso 1 1 calc R . .
H15C H 0.9481 0.7065 0.4156 0.048 Uiso 1 1 calc R . .
C16 C 1.1448(2) 0.0926(3) 0.30030(8) 0.0313(5) Uani 1 1 d . . .
H16A H 1.2068 0.0343 0.3304 0.047 Uiso 1 1 calc R . .
H16B H 1.1644 0.1783 0.2893 0.047 Uiso 1 1 calc R . .
H16C H 1.1730 0.0269 0.2756 0.047 Uiso 1 1 calc R . .
C17 C 0.8947(3) 0.0087(2) 0.33772(8) 0.0288(5) Uani 1 1 d . . .
H17A H 0.9541 -0.0413 0.3687 0.043 Uiso 1 1 calc R . .
H17B H 0.9237 -0.0656 0.3157 0.043 Uiso 1 1 calc R . .
H17C H 0.7841 0.0509 0.3427 0.043 Uiso 1 1 calc R . .
C18 C 0.8205(3) 0.2618(3) 0.25258(8) 0.0304(5) Uani 1 1 d . . .
H18A H 0.7107 0.2992 0.2580 0.046 Uiso 1 1 calc R . .
H18B H 0.8517 0.1896 0.2298 0.046 Uiso 1 1 calc R . .
H18C H 0.8378 0.3474 0.2392 0.046 Uiso 1 1 calc R . .
C19 C 0.6354(2) 1.1884(2) 0.09457(7) 0.0203(4) Uani 1 1 d . . .
C20 C 0.7060(2) 1.2666(2) 0.11099(8) 0.0262(4) Uani 1 1 d . . .
H20A H 0.7216 1.2615 0.1446 0.031 Uiso 1 1 calc R . .
C21 C 0.7532(3) 1.3516(3) 0.07816(8) 0.0317(5) Uani 1 1 d . . .
H21A H 0.8005 1.4049 0.0894 0.038 Uiso 1 1 calc R . .
C22 C 0.7311(3) 1.3587(3) 0.02894(8) 0.0347(5) Uani 1 1 d . . .
H22A H 0.7634 1.4170 0.0066 0.042 Uiso 1 1 calc R . .
C23 C 0.6623(3) 1.2810(3) 0.01237(8) 0.0338(5) Uani 1 1 d . . .
H23A H 0.6479 1.2858 -0.0213 0.041 Uiso 1 1 calc R . .
C24 C 0.6143(2) 1.1960(2) 0.04504(7) 0.0266(5) Uani 1 1 d . . .
H24A H 0.5670 1.1430 0.0336 0.032 Uiso 1 1 calc R . .
C25 C 0.5231(2) 1.1556(2) 0.18915(7) 0.0214(4) Uani 1 1 d . . .
C26 C 0.5482(2) 1.0630(2) 0.23399(7) 0.0257(4) Uani 1 1 d . . .
H26A H 0.6036 0.9556 0.2365 0.031 Uiso 1 1 calc R . .
C27 C 0.4917(3) 1.1287(3) 0.27492(8) 0.0301(5) Uani 1 1 d . . .
H27A H 0.5081 1.0659 0.3053 0.036 Uiso 1 1 calc R . .
C28 C 0.4117(2) 1.2849(3) 0.27153(8) 0.0300(5) Uani 1 1 d . . .
H28A H 0.3736 1.3290 0.2996 0.036 Uiso 1 1 calc R . .
C29 C 0.3869(2) 1.3772(3) 0.22735(8) 0.0293(5) Uani 1 1 d . . .
H29A H 0.3320 1.4845 0.2252 0.035 Uiso 1 1 calc R . .
C30 C 0.4420(2) 1.3135(2) 0.18614(8) 0.0257(4) Uani 1 1 d . . .
H30A H 0.4246 1.3772 0.1559 0.031 Uiso 1 1 calc R . .
C31 C 0.9808(3) 0.8624(3) 0.19807(9) 0.0367(5) Uani 1 1 d . . .
H31A H 0.9360 0.8508 0.2288 0.055 Uiso 1 1 calc R . .
H31B H 0.9506 0.9699 0.1874 0.055 Uiso 1 1 calc R . .
H31C H 1.0936 0.8033 0.2023 0.055 Uiso 1 1 calc R . .
C32 C 0.9945(3) 0.8134(3) 0.09340(9) 0.0416(6) Uani 1 1 d . . .
H32A H 0.9584 0.7741 0.0694 0.062 Uiso 1 1 calc R . .
H32B H 1.1073 0.7559 0.0979 0.062 Uiso 1 1 calc R . .
H32C H 0.9627 0.9209 0.0822 0.062 Uiso 1 1 calc R . .
C33 C 0.9561(3) 0.5900(2) 0.17150(9) 0.0335(5) Uani 1 1 d . . .
H33A H 0.9164 0.5567 0.1466 0.050 Uiso 1 1 calc R . .
H33B H 0.9082 0.5805 0.2018 0.050 Uiso 1 1 calc R . .
H33C H 1.0683 0.5265 0.1764 0.050 Uiso 1 1 calc R . .
C34 C 0.1858(3) 1.0694(3) 0.05782(9) 0.0345(5) Uani 1 1 d . . .
H34A H 0.2161 0.9645 0.0726 0.052 Uiso 1 1 calc R . .
H34B H 0.2378 1.0694 0.0278 0.052 Uiso 1 1 calc R . .
H34C H 0.0737 1.1254 0.0508 0.052 Uiso 1 1 calc R . .
C35 C 0.1483(3) 1.1623(3) 0.15812(8) 0.0339(5) Uani 1 1 d . . .
H35A H 0.1787 1.0575 0.1731 0.051 Uiso 1 1 calc R . .
H35B H 0.0359 1.2189 0.1519 0.051 Uiso 1 1 calc R . .
H35C H 0.1808 1.2107 0.1799 0.051 Uiso 1 1 calc R . .
C36 C 0.1928(3) 1.3596(2) 0.07143(8) 0.0310(5) Uani 1 1 d . . .
H36A H 0.2246 1.4070 0.0938 0.046 Uiso 1 1 calc R . .
H36B H 0.0810 1.4189 0.0639 0.046 Uiso 1 1 calc R . .
H36C H 0.2466 1.3567 0.0416 0.046 Uiso 1 1 calc R . .
Cl1 Cl 0.98196(6) 0.57570(6) 0.306071(19) 0.03046(12) Uani 1 1 d . . .
Cl2 Cl 1.22255(6) 0.28746(6) 0.397555(19) 0.02665(11) Uani 1 1 d . . .
Cl3 Cl 0.65031(7) 0.75507(6) 0.051205(19) 0.03093(12) Uani 1 1 d . . .
Cl4 Cl 0.49613(8) 0.69639(7) 0.15898(2) 0.04101(15) Uani 1 1 d . . .
N1 N 0.83224(18) 0.47869(18) 0.40552(6) 0.0191(3) Uani 1 1 d . . .
N2 N 0.89877(18) 0.29215(18) 0.35123(6) 0.0197(3) Uani 1 1 d . . .
N3 N 0.7076(2) 0.89210(19) 0.14532(6) 0.0228(4) Uani 1 1 d . . .
N4 N 0.44148(19) 1.04950(19) 0.11136(6) 0.0221(4) Uani 1 1 d . . .
P1 P 0.76517(6) 0.37388(6) 0.387470(18) 0.01752(11) Uani 1 1 d . . .
P2 P 0.57843(6) 1.07033(6) 0.135261(18) 0.01942(11) Uani 1 1 d . . .
Si1 Si 0.74640(6) 0.64235(6) 0.43170(2) 0.02171(12) Uani 1 1 d . . .
Si2 Si 0.93674(6) 0.16510(6) 0.310898(19) 0.01956(12) Uani 1 1 d . . .
Si3 Si 0.90880(7) 0.79261(7) 0.15193(2) 0.02505(13) Uani 1 1 d . . .
Si4 Si 0.24261(7) 1.16195(7) 0.10002(2) 0.02303(12) Uani 1 1 d . . .

loop_
_atom_site_aniso_label
_atom_site_aniso_U_11
_atom_site_aniso_U_22
_atom_site_aniso_U_33
_atom_site_aniso_U_23
_atom_site_aniso_U_13
_atom_site_aniso_U_12
Al1 0.0211(3) 0.0208(3) 0.0187(3) -0.0037(2) 0.0030(2) -0.0121(3)
Al2 0.0285(3) 0.0212(3) 0.0210(3) -0.0048(2) 0.0026(2) -0.0131(3)
C1 0.0210(10) 0.0184(10) 0.0213(10) -0.0065(8) 0.0022(8) -0.0097(8)
C2 0.0265(11) 0.0233(11) 0.0232(10) -0.0068(8) 0.0051(8) -0.0118(9)
C3 0.0335(12) 0.0240(11) 0.0228(11) -0.0035(9) -0.0016(9) -0.0102(9)
C4 0.0247(11) 0.0251(11) 0.0377(13) -0.0054(10) -0.0060(9) -0.0081(9)
C5 0.0212(11) 0.0318(12) 0.0385(13) -0.0091(10) 0.0041(9) -0.0134(10)
C6 0.0245(10) 0.0285(11) 0.0243(11) -0.0051(9) 0.0036(8) -0.0149(9)
C7 0.0212(10) 0.0158(9) 0.0240(10) -0.0034(8) 0.0083(8) -0.0065(8)
C8 0.0311(12) 0.0237(11) 0.0302(12) 0.0019(9) -0.0008(9) -0.0084(10)
C9 0.0464(15) 0.0358(14) 0.0306(13) 0.0082(11) 0.0020(11) -0.0100(12)
C10 0.0520(16) 0.0209(12) 0.0428(15) 0.0053(10) 0.0223(12) -0.0088(11)
C11 0.0437(14) 0.0210(11) 0.0496(15) -0.0107(10) 0.0277(12) -0.0165(11)
C12 0.0328(12) 0.0218(11) 0.0320(12) -0.0104(9) 0.0156(9) -0.0141(9)
C13 0.0366(13) 0.0220(11) 0.0377(13) -0.0044(10) -0.0072(10) -0.0069(10)
C14 0.0274(11) 0.0339(13) 0.0283(12) -0.0113(10) 0.0053(9) -0.0074(10)
C15 0.0288(12) 0.0248(11) 0.0428(13) -0.0127(10) -0.0018(10) -0.0114(10)
C16 0.0263(11) 0.0340(12) 0.0375(13) -0.0168(10) 0.0117(9) -0.0147(10)
C17 0.0351(12) 0.0259(11) 0.0324(12) -0.0114(9) 0.0094(9) -0.0186(10)
C18 0.0338(12) 0.0338(12) 0.0236(11) -0.0108(9) 0.0037(9) -0.0143(10)
C19 0.0214(10) 0.0163(9) 0.0217(10) -0.0029(8) 0.0025(8) -0.0080(8)
C20 0.0287(11) 0.0238(11) 0.0266(11) -0.0030(9) -0.0011(9) -0.0131(9)
C21 0.0329(12) 0.0270(12) 0.0392(13) -0.0024(10) -0.0006(10) -0.0183(10)
C22 0.0390(13) 0.0308(12) 0.0354(13) 0.0054(10) 0.0045(10) -0.0206(11)
C23 0.0425(14) 0.0360(13) 0.0244(11) -0.0016(10) 0.0036(10) -0.0209(11)
C24 0.0330(12) 0.0272(11) 0.0235(11) -0.0048(9) 0.0017(9) -0.0172(10)
C25 0.0210(10) 0.0247(11) 0.0211(10) -0.0062(8) 0.0017(8) -0.0122(9)
C26 0.0279(11) 0.0253(11) 0.0260(11) -0.0035(9) 0.0038(9) -0.0147(9)
C27 0.0321(12) 0.0423(14) 0.0211(11) -0.0039(9) 0.0046(9) -0.0222(11)
C28 0.0262(11) 0.0436(14) 0.0277(11) -0.0164(10) 0.0089(9) -0.0199(10)
C29 0.0250(11) 0.0298(12) 0.0326(12) -0.0134(10) 0.0021(9) -0.0101(9)
C30 0.0259(11) 0.0256(11) 0.0248(11) -0.0061(9) -0.0009(8) -0.0110(9)
C31 0.0362(13) 0.0295(12) 0.0428(14) -0.0066(10) -0.0080(11) -0.0140(11)
C32 0.0347(13) 0.0492(16) 0.0421(14) -0.0079(12) 0.0109(11) -0.0209(12)
C33 0.0349(13) 0.0230(11) 0.0361(13) -0.0054(10) -0.0034(10) -0.0081(10)
C34 0.0284(12) 0.0387(13) 0.0390(13) -0.0110(11) -0.0005(10) -0.0168(11)
C35 0.0307(12) 0.0406(14) 0.0304(12) -0.0044(10) 0.0095(10) -0.0176(11)
C36 0.0317(12) 0.0280(12) 0.0293(12) -0.0038(9) 0.0040(9) -0.0113(10)
Cl1 0.0368(3) 0.0350(3) 0.0241(3) 0.0051(2) -0.0013(2) -0.0234(3)
Cl2 0.0228(2) 0.0276(3) 0.0294(3) 0.0008(2) -0.0015(2) -0.0133(2)
Cl3 0.0403(3) 0.0306(3) 0.0249(3) -0.0107(2) 0.0050(2) -0.0176(2)
Cl4 0.0606(4) 0.0376(3) 0.0381(3) -0.0053(3) 0.0150(3) -0.0346(3)
N1 0.0211(8) 0.0191(8) 0.0184(8) -0.0042(6) 0.0025(6) -0.0104(7)
N2 0.0194(8) 0.0223(9) 0.0210(8) -0.0068(7) 0.0056(7) -0.0122(7)
N3 0.0272(9) 0.0201(9) 0.0210(9) -0.0035(7) 0.0020(7) -0.0112(7)
N4 0.0245(9) 0.0217(9) 0.0241(9) -0.0073(7) 0.0034(7) -0.0132(7)
P1 0.0187(2) 0.0176(2) 0.0179(2) -0.00438(19) 0.00413(19) -0.0096(2)
P2 0.0227(3) 0.0182(3) 0.0185(2) -0.0036(2) 0.0018(2) -0.0106(2)
Si1 0.0222(3) 0.0190(3) 0.0222(3) -0.0064(2) -0.0003(2) -0.0074(2)
Si2 0.0202(3) 0.0209(3) 0.0204(3) -0.0072(2) 0.0050(2) -0.0111(2)
Si3 0.0259(3) 0.0224(3) 0.0248(3) -0.0046(2) -0.0004(2) -0.0096(2)
Si4 0.0235(3) 0.0246(3) 0.0223(3) -0.0046(2) 0.0040(2) -0.0124(2)

loop_
_atom_type_symbol
_atom_type_description
_atom_type_scat_dispersion_real
_atom_type_scat_dispersion_imag
_atom_type_scat_source
C C 0.0033 0.0016 'International Tables Vol C Tables 4.2.6.8 and 6.1.1.4'
H H 0.0000 0.0000 'International Tables Vol C Tables 4.2.6.8 and 6.1.1.4'
Al Al 0.0645 0.0514 'International Tables Vol C Tables 4.2.6.8 and 6.1.1.4'
Cl Cl 0.1484 0.1585 'International Tables Vol C Tables 4.2.6.8 and 6.1.1.4'
N N 0.0061 0.0033 'International Tables Vol C Tables 4.2.6.8 and 6.1.1.4'
P P 0.1023 0.0942 'International Tables Vol C Tables 4.2.6.8 and 6.1.1.4'
Si Si 0.0817 0.0704 'International Tables Vol C Tables 4.2.6.8 and 6.1.1.4'

loop_
_geom_angle_atom_site_label_1
_geom_angle_atom_site_label_2
_geom_angle_atom_site_label_3
_geom_angle
_geom_angle_site_symmetry_1
_geom_angle_site_symmetry_3
_geom_angle_publ_flag
N1 Al1 N2 81.11(7) . . ?
N1 Al1 Cl2 116.42(6) . . ?
N2 Al1 Cl2 117.67(6) . . ?
N1 Al1 Cl1 114.04(6) . . ?
N2 Al1 Cl1 115.83(6) . . ?
Cl2 Al1 Cl1 109.51(3) . . ?
N1 Al1 P1 40.66(5) . . ?
N2 Al1 P1 40.48(5) . . ?
Cl2 Al1 P1 128.08(3) . . ?
Cl1 Al1 P1 122.37(3) . . ?
N4 Al2 N3 81.07(7) . . ?
N4 Al2 Cl3 116.73(6) . . ?
N3 Al2 Cl3 112.37(6) . . ?
N4 Al2 Cl4 116.49(6) . . ?
N3 Al2 Cl4 119.22(6) . . ?
Cl3 Al2 Cl4 108.95(3) . . ?
N4 Al2 P2 40.61(5) . . ?
N3 Al2 P2 40.50(5) . . ?
Cl3 Al2 P2 121.79(3) . . ?
Cl4 Al2 P2 129.25(3) . . ?
C6 C1 C2 119.60(18) . . ?
C6 C1 P1 121.78(15) . . ?
C2 C1 P1 118.13(15) . . ?
C3 C2 C1 120.12(19) . . ?
C2 C3 C4 119.9(2) . . ?
C3 C4 C5 120.4(2) . . ?
C6 C5 C4 120.3(2) . . ?
C5 C6 C1 119.7(2) . . ?
C8 C7 C12 119.10(19) . . ?
C8 C7 P1 118.46(16) . . ?
C12 C7 P1 122.43(16) . . ?
C9 C8 C7 120.0(2) . . ?
C10 C9 C8 120.4(2) . . ?
C11 C10 C9 119.9(2) . . ?
C10 C11 C12 120.6(2) . . ?
C11 C12 C7 119.9(2) . . ?
C24 C19 C20 119.28(19) . . ?
C24 C19 P2 118.38(15) . . ?
C20 C19 P2 122.28(15) . . ?
C21 C20 C19 120.2(2) . . ?
C22 C21 C20 120.0(2) . . ?
C23 C22 C21 120.2(2) . . ?
C22 C23 C24 120.1(2) . . ?
C23 C24 C19 120.2(2) . . ?
C30 C25 C26 119.40(19) . . ?
C30 C25 P2 120.65(15) . . ?
C26 C25 P2 119.66(16) . . ?
C27 C26 C25 119.8(2) . . ?
C28 C27 C26 120.3(2) . . ?
C27 C28 C29 120.2(2) . . ?
C28 C29 C30 120.2(2) . . ?
C29 C30 C25 120.0(2) . . ?
P1 N1 Si1 132.44(10) . . ?
P1 N1 Al1 90.59(8) . . ?
Si1 N1 Al1 132.34(9) . . ?
P1 N2 Si2 137.02(10) . . ?
P1 N2 Al1 90.57(8) . . ?
Si2 N2 Al1 132.11(9) . . ?
P2 N3 Si3 135.25(11) . . ?
P2 N3 Al2 90.44(8) . . ?
Si3 N3 Al2 128.49(10) . . ?
P2 N4 Si4 134.97(10) . . ?
P2 N4 Al2 90.90(8) . . ?
Si4 N4 Al2 132.31(10) . . ?
N2 P1 N1 97.65(8) . . ?
N2 P1 C1 113.82(9) . . ?
N1 P1 C1 111.90(9) . . ?
N2 P1 C7 114.57(9) . . ?
N1 P1 C7 111.67(9) . . ?
C1 P1 C7 107.16(9) . . ?
N2 P1 Al1 48.95(6) . . ?
N1 P1 Al1 48.75(6) . . ?
C1 P1 Al1 124.37(7) . . ?
C7 P1 Al1 128.38(7) . . ?
N3 P2 N4 97.50(9) . . ?
N3 P2 C19 113.83(9) . . ?
N4 P2 C19 112.53(9) . . ?
N3 P2 C25 113.89(9) . . ?
N4 P2 C25 112.42(9) . . ?
C19 P2 C25 106.72(9) . . ?
N3 P2 Al2 49.06(6) . . ?
N4 P2 Al2 48.49(6) . . ?
C19 P2 Al2 124.88(7) . . ?
C25 P2 Al2 128.37(7) . . ?
N1 Si1 C14 110.33(9) . . ?
N1 Si1 C13 110.76(9) . . ?
C14 Si1 C13 109.88(11) . . ?
N1 Si1 C15 104.72(9) . . ?
C14 Si1 C15 111.60(11) . . ?
C13 Si1 C15 109.45(11) . . ?
N2 Si2 C16 104.60(9) . . ?
N2 Si2 C18 111.64(9) . . ?
C16 Si2 C18 109.27(11) . . ?
N2 Si2 C17 110.39(9) . . ?
C16 Si2 C17 111.72(10) . . ?
C18 Si2 C17 109.18(10) . . ?
N3 Si3 C31 110.21(10) . . ?
N3 Si3 C32 110.83(10) . . ?
C31 Si3 C32 109.70(12) . . ?
N3 Si3 C33 104.68(10) . . ?
C31 Si3 C33 111.38(11) . . ?
C32 Si3 C33 109.96(12) . . ?
N4 Si4 C34 105.26(9) . . ?
N4 Si4 C35 108.58(10) . . ?
C34 Si4 C35 110.97(11) . . ?
N4 Si4 C36 111.11(9) . . ?
C34 Si4 C36 110.05(11) . . ?
C35 Si4 C36 110.73(11) . . ?

loop_
_geom_bond_atom_site_label_1
_geom_bond_atom_site_label_2
_geom_bond_distance
_geom_bond_site_symmetry_2
_geom_bond_publ_flag
Al1 N1 1.8800(17) . ?
Al1 N2 1.8857(17) . ?
Al1 Cl2 2.1305(8) . ?
Al1 Cl1 2.1322(8) . ?
Al1 P1 2.5004(8) . ?
Al2 N4 1.8741(18) . ?
Al2 N3 1.8903(18) . ?
Al2 Cl3 2.1222(8) . ?
Al2 Cl4 2.1311(8) . ?
Al2 P2 2.5023(8) . ?
C1 C6 1.400(3) . ?
C1 C2 1.401(3) . ?
C1 P1 1.796(2) . ?
C2 C3 1.385(3) . ?
C3 C4 1.386(3) . ?
C4 C5 1.387(3) . ?
C5 C6 1.386(3) . ?
C7 C8 1.394(3) . ?
C7 C12 1.403(3) . ?
C7 P1 1.810(2) . ?
C8 C9 1.393(3) . ?
C9 C10 1.382(4) . ?
C10 C11 1.377(4) . ?
C11 C12 1.390(3) . ?
C13 Si1 1.865(2) . ?
C14 Si1 1.862(2) . ?
C15 Si1 1.868(2) . ?
C16 Si2 1.857(2) . ?
C17 Si2 1.870(2) . ?
C18 Si2 1.862(2) . ?
C19 C24 1.395(3) . ?
C19 C20 1.401(3) . ?
C19 P2 1.803(2) . ?
C20 C21 1.390(3) . ?
C21 C22 1.389(3) . ?
C22 C23 1.385(3) . ?
C23 C24 1.392(3) . ?
C25 C30 1.399(3) . ?
C25 C26 1.400(3) . ?
C25 P2 1.805(2) . ?
C26 C27 1.391(3) . ?
C27 C28 1.382(3) . ?
C28 C29 1.384(3) . ?
C29 C30 1.388(3) . ?
C31 Si3 1.861(2) . ?
C32 Si3 1.865(2) . ?
C33 Si3 1.869(2) . ?
C34 Si4 1.857(2) . ?
C35 Si4 1.864(2) . ?
C36 Si4 1.868(2) . ?
N1 P1 1.6294(16) . ?
N1 Si1 1.7398(16) . ?
N2 P1 1.6233(16) . ?
N2 Si2 1.7470(17) . ?
N3 P2 1.6253(17) . ?
N3 Si3 1.7444(18) . ?
N4 P2 1.6288(17) . ?
N4 Si4 1.7420(18) . ?

loop_
_geom_torsion_atom_site_label_1
_geom_torsion_atom_site_label_2
_geom_torsion_atom_site_label_3
_geom_torsion_atom_site_label_4
_geom_torsion
_geom_torsion_site_symmetry_1
_geom_torsion_site_symmetry_2
_geom_torsion_site_symmetry_3
_geom_torsion_site_symmetry_4
_geom_torsion_publ_flag
C6 C1 C2 C3 -1.4(3) . . . . ?
P1 C1 C2 C3 -173.55(16) . . . . ?
C1 C2 C3 C4 0.0(3) . . . . ?
C2 C3 C4 C5 1.2(3) . . . . ?
C3 C4 C5 C6 -0.9(3) . . . . ?
C4 C5 C6 C1 -0.6(3) . . . . ?
C2 C1 C6 C5 1.7(3) . . . . ?
P1 C1 C6 C5 173.53(16) . . . . ?
C12 C7 C8 C9 -0.9(3) . . . . ?
P1 C7 C8 C9 -179.66(18) . . . . ?
C7 C8 C9 C10 0.7(4) . . . . ?
C8 C9 C10 C11 0.2(4) . . . . ?
C9 C10 C11 C12 -0.9(4) . . . . ?
C10 C11 C12 C7 0.7(3) . . . . ?
C8 C7 C12 C11 0.2(3) . . . . ?
P1 C7 C12 C11 178.90(16) . . . . ?
C24 C19 C20 C21 0.5(3) . . . . ?
P2 C19 C20 C21 177.56(16) . . . . ?
C19 C20 C21 C22 -0.3(3) . . . . ?
C20 C21 C22 C23 -0.1(4) . . . . ?
C21 C22 C23 C24 0.3(4) . . . . ?
C22 C23 C24 C19 -0.1(3) . . . . ?
C20 C19 C24 C23 -0.3(3) . . . . ?
P2 C19 C24 C23 -177.47(17) . . . . ?
C30 C25 C26 C27 0.4(3) . . . . ?
P2 C25 C26 C27 -173.48(16) . . . . ?
C25 C26 C27 C28 -0.4(3) . . . . ?
C26 C27 C28 C29 0.2(3) . . . . ?
C27 C28 C29 C30 0.1(3) . . . . ?
C28 C29 C30 C25 -0.1(3) . . . . ?
C26 C25 C30 C29 -0.1(3) . . . . ?
P2 C25 C30 C29 173.66(16) . . . . ?
N2 Al1 N1 P1 -2.04(7) . . . . ?
Cl2 Al1 N1 P1 -118.60(6) . . . . ?
Cl1 Al1 N1 P1 112.36(6) . . . . ?
N2 Al1 N1 Si1 -159.32(13) . . . . ?
Cl2 Al1 N1 Si1 84.12(13) . . . . ?
Cl1 Al1 N1 Si1 -44.92(14) . . . . ?
P1 Al1 N1 Si1 -157.28(17) . . . . ?
N1 Al1 N2 P1 2.05(7) . . . . ?
Cl2 Al1 N2 P1 117.29(6) . . . . ?
Cl1 Al1 N2 P1 -110.43(7) . . . . ?
N1 Al1 N2 Si2 176.50(14) . . . . ?
Cl2 Al1 N2 Si2 -68.26(14) . . . . ?
Cl1 Al1 N2 Si2 64.02(14) . . . . ?
P1 Al1 N2 Si2 174.45(18) . . . . ?
N4 Al2 N3 P2 -2.04(8) . . . . ?
Cl3 Al2 N3 P2 113.29(6) . . . . ?
Cl4 Al2 N3 P2 -117.47(7) . . . . ?
N4 Al2 N3 Si3 -158.03(13) . . . . ?
Cl3 Al2 N3 Si3 -42.71(13) . . . . ?
Cl4 Al2 N3 Si3 86.54(12) . . . . ?
P2 Al2 N3 Si3 -155.99(17) . . . . ?
N3 Al2 N4 P2 2.03(8) . . . . ?
Cl3 Al2 N4 P2 -108.60(7) . . . . ?
Cl4 Al2 N4 P2 120.32(6) . . . . ?
N3 Al2 N4 Si4 -163.93(14) . . . . ?
Cl3 Al2 N4 Si4 85.44(13) . . . . ?
Cl4 Al2 N4 Si4 -45.64(15) . . . . ?
P2 Al2 N4 Si4 -165.96(18) . . . . ?
Si2 N2 P1 N1 -176.32(15) . . . . ?
Al1 N2 P1 N1 -2.36(9) . . . . ?
Si2 N2 P1 C1 -58.24(18) . . . . ?
Al1 N2 P1 C1 115.72(9) . . . . ?
Si2 N2 P1 C7 65.58(18) . . . . ?
Al1 N2 P1 C7 -120.47(9) . . . . ?
Si2 N2 P1 Al1 -173.96(19) . . . . ?
Si1 N1 P1 N2 159.61(13) . . . . ?
Al1 N1 P1 N2 2.36(9) . . . . ?
Si1 N1 P1 C1 40.06(16) . . . . ?
Al1 N1 P1 C1 -117.19(8) . . . . ?
Si1 N1 P1 C7 -80.07(15) . . . . ?
Al1 N1 P1 C7 122.68(8) . . . . ?
Si1 N1 P1 Al1 157.24(17) . . . . ?
C6 C1 P1 N2 154.34(16) . . . . ?
C2 C1 P1 N2 -33.73(18) . . . . ?
C6 C1 P1 N1 -96.13(18) . . . . ?
C2 C1 P1 N1 75.80(17) . . . . ?
C6 C1 P1 C7 26.61(19) . . . . ?
C2 C1 P1 C7 -161.47(15) . . . . ?
C6 C1 P1 Al1 -150.25(14) . . . . ?
C2 C1 P1 Al1 21.67(19) . . . . ?
C8 C7 P1 N2 93.82(17) . . . . ?
C12 C7 P1 N2 -84.87(18) . . . . ?
C8 C7 P1 N1 -16.01(19) . . . . ?
C12 C7 P1 N1 165.30(16) . . . . ?
C8 C7 P1 C1 -138.89(16) . . . . ?
C12 C7 P1 C1 42.43(19) . . . . ?
C8 C7 P1 Al1 37.8(2) . . . . ?
C12 C7 P1 Al1 -140.88(14) . . . . ?
N1 Al1 P1 N2 -176.89(11) . . . . ?
Cl2 Al1 P1 N2 -89.46(9) . . . . ?
Cl1 Al1 P1 N2 92.98(9) . . . . ?
N2 Al1 P1 N1 176.89(11) . . . . ?
Cl2 Al1 P1 N1 87.43(8) . . . . ?
Cl1 Al1 P1 N1 -90.13(8) . . . . ?
N1 Al1 P1 C1 90.06(11) . . . . ?
N2 Al1 P1 C1 -93.05(11) . . . . ?
Cl2 Al1 P1 C1 177.49(8) . . . . ?
Cl1 Al1 P1 C1 -0.07(9) . . . . ?
N1 Al1 P1 C7 -86.11(11) . . . . ?
N2 Al1 P1 C7 90.78(12) . . . . ?
Cl2 Al1 P1 C7 1.33(10) . . . . ?
Cl1 Al1 P1 C7 -176.24(9) . . . . ?
Si3 N3 P2 N4 155.44(14) . . . . ?
Al2 N3 P2 N4 2.33(9) . . . . ?
Si3 N3 P2 C19 36.72(18) . . . . ?
Al2 N3 P2 C19 -116.39(9) . . . . ?
Si3 N3 P2 C25 -85.93(16) . . . . ?
Al2 N3 P2 C25 120.96(9) . . . . ?
Si3 N3 P2 Al2 153.10(18) . . . . ?
Si4 N4 P2 N3 162.96(14) . . . . ?
Al2 N4 P2 N3 -2.35(9) . . . . ?
Si4 N4 P2 C19 -77.32(16) . . . . ?
Al2 N4 P2 C19 117.37(9) . . . . ?
Si4 N4 P2 C25 43.21(18) . . . . ?
Al2 N4 P2 C25 -122.10(9) . . . . ?
Si4 N4 P2 Al2 165.31(19) . . . . ?
C24 C19 P2 N3 83.18(18) . . . . ?
C20 C19 P2 N3 -93.92(18) . . . . ?
C24 C19 P2 N4 -26.55(19) . . . . ?
C20 C19 P2 N4 156.34(16) . . . . ?
C24 C19 P2 C25 -150.31(16) . . . . ?
C20 C19 P2 C25 32.58(19) . . . . ?
C24 C19 P2 Al2 27.61(19) . . . . ?
C20 C19 P2 Al2 -149.50(14) . . . . ?
C30 C25 P2 N3 165.04(16) . . . . ?
C26 C25 P2 N3 -21.2(2) . . . . ?
C30 C25 P2 N4 -85.25(18) . . . . ?
C26 C25 P2 N4 88.54(18) . . . . ?
C30 C25 P2 C19 38.58(19) . . . . ?
C26 C25 P2 C19 -147.63(16) . . . . ?
C30 C25 P2 Al2 -139.25(14) . . . . ?
C26 C25 P2 Al2 34.5(2) . . . . ?
N4 Al2 P2 N3 176.91(11) . . . . ?
Cl3 Al2 P2 N3 -87.93(9) . . . . ?
Cl4 Al2 P2 N3 90.81(9) . . . . ?
N3 Al2 P2 N4 -176.91(11) . . . . ?
Cl3 Al2 P2 N4 95.17(9) . . . . ?
Cl4 Al2 P2 N4 -86.10(9) . . . . ?
N4 Al2 P2 C19 -90.38(11) . . . . ?
N3 Al2 P2 C19 92.71(11) . . . . ?
Cl3 Al2 P2 C19 4.78(9) . . . . ?
Cl4 Al2 P2 C19 -176.48(8) . . . . ?
N4 Al2 P2 C25 87.08(12) . . . . ?
N3 Al2 P2 C25 -89.83(12) . . . . ?
Cl3 Al2 P2 C25 -177.76(9) . . . . ?
Cl4 Al2 P2 C25 0.98(10) . . . . ?
P1 N1 Si1 C14 55.27(16) . . . . ?
Al1 N1 Si1 C14 -156.29(12) . . . . ?
P1 N1 Si1 C13 -66.62(16) . . . . ?
Al1 N1 Si1 C13 81.82(15) . . . . ?
P1 N1 Si1 C15 175.49(14) . . . . ?
Al1 N1 Si1 C15 -36.07(15) . . . . ?
P1 N2 Si2 C16 -163.05(15) . . . . ?
Al1 N2 Si2 C16 25.10(16) . . . . ?
P1 N2 Si2 C18 78.90(17) . . . . ?
Al1 N2 Si2 C18 -92.95(14) . . . . ?
P1 N2 Si2 C17 -42.74(18) . . . . ?
Al1 N2 Si2 C17 145.42(13) . . . . ?
P2 N3 Si3 C31 52.19(18) . . . . ?
Al2 N3 Si3 C31 -163.11(12) . . . . ?
P2 N3 Si3 C32 -69.43(18) . . . . ?
Al2 N3 Si3 C32 75.27(15) . . . . ?
P2 N3 Si3 C33 172.06(14) . . . . ?
Al2 N3 Si3 C33 -43.24(15) . . . . ?
P2 N4 Si4 C34 165.79(15) . . . . ?
Al2 N4 Si4 C34 -34.26(16) . . . . ?
P2 N4 Si4 C35 -75.32(17) . . . . ?
Al2 N4 Si4 C35 84.63(15) . . . . ?
P2 N4 Si4 C36 46.70(18) . . . . ?
Al2 N4 Si4 C36 -153.35(13) . . . . ?
